data_2105534
loop_
_publ_author_name
'Thalladi, Venkat R.'
'Weiss, Hans-Christoph'
'Boese, Roland'
'Nangia, Ashwini'
'Desiraju, Gautam R.'

_publ_section_title
;
 A comparative study of the crystal structures of tetrahalogenated
 hydroquinones and \g-hydroquinone
;
_journal_issue 6
_journal_name_full 'Acta Crystallographica Section B'
_journal_page_first 1005
_journal_page_last 1013
_journal_paper_doi 10.1107/S0108768199005911
_journal_volume 55
_journal_year 1999
_chemical_formula_analytical 'C6 H2 Br4 O2'
_chemical_formula_moiety 'C6 H2 Br4 O2'
_chemical_formula_sum 'C6 H2 Br4 O2'
_chemical_formula_weight 425.72
_chemical_melting_point 517
_chemical_name_common Tetrabromohydroquinone
_chemical_name_systematic
;
 2,3,5,6-Tetrabromohydroquinone
;
_space_group_IT_number 14
_symmetry_cell_setting monoclinic
_symmetry_space_group_name_Hall '-P 2yn'
_symmetry_space_group_name_H-M 'P 1 21/n 1'
_cell_angle_alpha 90.00
_cell_angle_beta 92.1670(10)
_cell_angle_gamma 90.00
_cell_formula_units_Z 2
_cell_length_a 8.8907(2)
_cell_length_b 4.73160(10)
_cell_length_c 11.0612(3)
_cell_measurement_reflns_used 2859
_cell_measurement_temperature 303(2)
_cell_measurement_theta_max 28.18
_cell_measurement_theta_min 2.89
_cell_volume 464.981(19)
_computing_cell_refinement 'SAINT V.4.050 (Siemens, 1995)'
_computing_data_collection 'SMART V.4.209 (Siemens, 1995)'
_computing_data_reduction 'SAINT V.4.050 (Siemens, 1995)'
_computing_molecular_graphics 'SHELXTL V.5.03 (Siemens, 1994b)'
_computing_publication_material 'SHELXTL V.5.03 (Siemens, 1994b)'
_computing_structure_refinement 'SHELXTL V.5.03 (Siemens, 1994b)'
_computing_structure_solution 'SHELXTL V.5.03 (Siemens, 1994b)'
_diffrn_ambient_temperature 303(2)
_diffrn_measurement_device 'Siemens SMART diffractometer'
_diffrn_measurement_method
; Data collection in \w at 0.3 \% scan width, four runs with
  636, 465, 636 and 465 frames, \F = 0, 88, 180, 270
;
_diffrn_radiation_monochromator graphite
_diffrn_radiation_source 'fine-focus sealed tube'
_diffrn_radiation_type MoK\a
_diffrn_radiation_wavelength .71073
_diffrn_reflns_av_R_equivalents .1501
_diffrn_reflns_av_sigmaI/netI .1323
_diffrn_reflns_limit_h_max 11
_diffrn_reflns_limit_h_min -11
_diffrn_reflns_limit_k_max 6
_diffrn_reflns_limit_k_min -6
_diffrn_reflns_limit_l_max 14
_diffrn_reflns_limit_l_min -14
_diffrn_reflns_number 4829
_diffrn_reflns_theta_max 28.18
_diffrn_reflns_theta_min 2.89
_diffrn_standards_decay_% 'No decay'
_diffrn_standards_interval_count none
_diffrn_standards_number ' no standard reflections, CCD area detector data'
_exptl_absorpt_coefficient_mu 17.263
_exptl_absorpt_correction_T_max 1.00
_exptl_absorpt_correction_T_min .16
_exptl_absorpt_correction_type 'empirical SADABS (Blessing, 1995)'
_exptl_absorpt_process_details ' Siemens SADABS program has been used for the absorption correction'
_exptl_crystal_colour colourless
_exptl_crystal_density_diffrn 3.041
_exptl_crystal_density_meas ?
_exptl_crystal_density_method none
_exptl_crystal_description block
_exptl_crystal_F_000 388
_exptl_crystal_size_max .58
_exptl_crystal_size_mid .46
_exptl_crystal_size_min .32
_refine_diff_density_max 2.035
_refine_diff_density_min -1.923
_refine_ls_extinction_coef .0017(14)
_refine_ls_extinction_method 'SHELXL93 (Sheldrick, 1993)'
_refine_ls_goodness_of_fit_all .929
_refine_ls_goodness_of_fit_obs 1.160
_refine_ls_hydrogen_treatment riding
_refine_ls_matrix_type full
_refine_ls_number_parameters 56
_refine_ls_number_reflns 1130
_refine_ls_number_restraints 0
_refine_ls_restrained_S_all .929
_refine_ls_restrained_S_obs 1.160
_refine_ls_R_factor_all .0843
_refine_ls_R_factor_obs .0665
_refine_ls_shift/esd_max .001
_refine_ls_shift/esd_mean .000
_refine_ls_structure_factor_coef Fsqd
_refine_ls_weighting_details 'w=1/[\s^2^(Fo^2^)+(0.0448P)^2^+0.0000P] where P=(Fo^2^+2Fc^2^)/3'
_refine_ls_weighting_scheme calc
_refine_ls_wR_factor_all .1462
_refine_ls_wR_factor_obs .1431
_reflns_number_observed 709
_reflns_number_total 1130
_reflns_observed_criterion >2sigma(I)
_cod_data_source_file an0560.cif
_cod_data_source_block 4
_cod_depositor_comments
;
The following automatic conversions were performed:

'_exptl_crystal_density_meas' value 'not measured' was changed to '?'
- the value is perceived as not measured.

Automatic conversion script
Id: cif_fix_values 3008 2015-01-20 13:52:24Z robertas 

The following automatic conversions were performed:

'_refine_ls_weighting_scheme' value 'calc
w=1/[\s^2^(Fo^2^)+(0.0448P)^2^+0.0000P] where P=(Fo^2^+2Fc^2^)/3' was
changed to 'calc'. New tag '_refine_ls_weighting_details' was
created. The value of the new tag was set to
'w=1/[\s^2^(Fo^2^)+(0.0448P)^2^+0.0000P] where P=(Fo^2^+2Fc^2^)/3'.

Automatic conversion script
Id: cif_fix_values 3143 2015-03-26 13:38:13Z robertas 
;
_cod_original_cell_volume 464.98(2)
_cod_database_code 2105534

loop_
_symmetry_equiv_pos_as_xyz
'x, y, z'
'-x+1/2, y+1/2, -z+1/2'
'-x, -y, -z'
'x-1/2, -y-1/2, z-1/2'

loop_
_atom_site_aniso_label
_atom_site_aniso_U_11
_atom_site_aniso_U_22
_atom_site_aniso_U_33
_atom_site_aniso_U_12
_atom_site_aniso_U_13
_atom_site_aniso_U_23
O .021(4) .050(5) .022(4) .003(3) .008(3) .006(3)
Br1 .0203(5) .0599(8) .0298(7) .0126(4) .0009(4) .0003(5)
Br2 .0276(6) .0463(8) .0206(6) .0010(4) -.0028(4) .0073(4)
C1 .018(4) .031(5) .017(5) -.001(3) .003(3) -.004(4)
C2 .012(4) .036(6) .014(5) .000(3) -.001(3) .001(4)
C3 .017(4) .034(5) .012(5) -.002(3) -.008(3) .000(4)

loop_
_atom_site_label
_atom_site_fract_x
_atom_site_fract_y
_atom_site_fract_z
_atom_site_U_iso_or_equiv
_atom_site_thermal_displace_type
_atom_site_calc_flag
_atom_site_refinement_flags
_atom_site_occupancy
_atom_site_type_symbol
O .2092(6) .5559(14) -.1783(6) .031(2) Uani d . 1 O
H0A .1779(6) .6640(14) -.2315(6) .046 Uiso calc R 1 H
Br1 .32011(10) .1586(3) .01217(10) .0367(4) Uani d . 1 Br
Br2 .07172(10) .0776(2) .22943(9) .0316(4) Uani d . 1 Br
C1 .1052(9) .5344(18) -.0910(8) .022(2) Uani d . 1 C
C2 .1356(8) .354(2) .0062(8) .021(2) Uani d . 1 C
C3 .0310(9) .3210(19) .0963(8) .021(2) Uani d . 1 C

loop_
_atom_type_symbol
_atom_type_description
_atom_type_scat_dispersion_real
_atom_type_scat_dispersion_imag
_atom_type_scat_source
C C .0033 .0016 'International Tables Vol C Tables 4.2.6.8 and 6.1.1.4'
H H .0000 .0000 'International Tables Vol C Tables 4.2.6.8 and 6.1.1.4'
O O .0106 .0060 'International Tables Vol C Tables 4.2.6.8 and 6.1.1.4'
Br Br -.2901 2.4595 'International Tables Vol C Tables 4.2.6.8 and 6.1.1.4'

loop_
_geom_angle_atom_site_label_1
_geom_angle_atom_site_label_2
_geom_angle_atom_site_label_3
_geom_angle_site_symmetry_1
_geom_angle_site_symmetry_3
_geom_angle
O C1 C3 . 3_565 123.1(8)
O C1 C2 . . 118.4(8)
C3 C1 C2 3_565 . 118.5(8)
C1 C2 C3 . . 120.2(8)
C1 C2 Br1 . . 118.1(6)
C3 C2 Br1 . . 121.6(7)
C1 C3 C2 3_565 . 121.2(8)
C1 C3 Br2 3_565 . 118.2(6)
C2 C3 Br2 . . 120.6(6)

loop_
_geom_bond_atom_site_label_1
_geom_bond_atom_site_label_2
_geom_bond_site_symmetry_2
_geom_bond_distance
O C1 . 1.366(9)
Br1 C2 . 1.881(8)
Br2 C3 . 1.893(9)
C1 C3 3_565 1.390(11)
C1 C2 . 1.393(13)
C2 C3 . 1.396(12)
C3 C1 3_565 1.390(11)
